data_7048822
loop_
_publ_author_name
'Weyrich, Thomas'
'Krahmer, Jan'
'Engesser, Tobias A.'
'N\"ather, Christian'
'Tuczek, Felix'

_publ_section_title
;
 Molybdenum dinitrogen complex supported by a cyclohexane-based
 triphosphine ligand and dmpm.
;
_journal_issue 18
_journal_name_full 'Dalton transactions (Cambridge, England : 2003)'
_journal_page_first 6019
_journal_page_last 6025
_journal_paper_doi 10.1039/c8dt04738c
_journal_volume 48
_journal_year 2019
_chemical_formula_sum 'C42 H39 P3'
_chemical_formula_weight 636.64
_space_group_crystal_system orthorhombic
_space_group_IT_number 33
_space_group_name_Hall 'P 2c -2n'
_space_group_name_H-M_alt 'P n a 21'
_symmetry_space_group_name_Hall 'P 2c -2n'
_symmetry_space_group_name_H-M 'P n a 21'
_atom_sites_solution_hydrogens geom
_audit_creation_method SHELXL-2014
_audit_update_record
;
2018-11-30 deposited with the CCDC.
2019-01-29 downloaded from the CCDC.
;
_cell_angle_alpha 90
_cell_angle_beta 90
_cell_angle_gamma 90
_cell_formula_units_Z 4
_cell_length_a 10.7012(2)
_cell_length_b 23.6772(6)
_cell_length_c 13.8942(4)
_cell_measurement_reflns_used 23836
_cell_measurement_temperature 170(2)
_cell_measurement_theta_max 27.005
_cell_measurement_theta_min 1.699
_cell_volume 3520.44(15)
_computing_cell_refinement 'X-AREA (STOE, 2008)'
_computing_data_collection 'X-AREA (STOE, 2008)'
_computing_data_reduction 'X-AREA (STOE, 2008)'
_computing_structure_refinement 'SHELXL-2014 (Sheldrick, 2015)'
_computing_structure_solution 'SHELXT (Sheldrick, 2015)'
_diffrn_ambient_temperature 170(2)
_diffrn_measured_fraction_theta_full 0.997
_diffrn_measured_fraction_theta_max 0.998
_diffrn_measurement_device_type 'STOE IPDS-2'
_diffrn_measurement_method 'Omega scans'
_diffrn_radiation_type MoK\a
_diffrn_radiation_wavelength 0.71073
_diffrn_reflns_av_R_equivalents 0.0606
_diffrn_reflns_av_unetI/netI 0.0430
_diffrn_reflns_Laue_measured_fraction_full 0.997
_diffrn_reflns_Laue_measured_fraction_max 0.998
_diffrn_reflns_limit_h_max 11
_diffrn_reflns_limit_h_min -13
_diffrn_reflns_limit_k_max 30
_diffrn_reflns_limit_k_min -30
_diffrn_reflns_limit_l_max 17
_diffrn_reflns_limit_l_min -17
_diffrn_reflns_number 23836
_diffrn_reflns_point_group_measured_fraction_full 0.997
_diffrn_reflns_point_group_measured_fraction_max 0.998
_diffrn_reflns_theta_full 25.242
_diffrn_reflns_theta_max 27.005
_diffrn_reflns_theta_min 1.699
_exptl_absorpt_coefficient_mu 0.197
_exptl_absorpt_correction_T_max 0.9735
_exptl_absorpt_correction_T_min 0.9120
_exptl_absorpt_correction_type numerical
_exptl_absorpt_process_details 'X-Red and X-Shape (STOE, 2008)'
_exptl_crystal_colour colorless
_exptl_crystal_density_diffrn 1.201
_exptl_crystal_description block
_exptl_crystal_F_000 1344
_exptl_crystal_size_max 0.24
_exptl_crystal_size_mid 0.16
_exptl_crystal_size_min 0.10
_refine_diff_density_max 0.178
_refine_diff_density_min -0.208
_refine_diff_density_rms 0.032
_refine_ls_abs_structure_details
;
 Flack x determined using 3130 quotients [(I+)-(I-)]/[(I+)+(I-)]
 (Parsons, Flack and Wagner, Acta Cryst. B69 (2013) 249-259).
;
_refine_ls_abs_structure_Flack -0.01(5)
_refine_ls_extinction_method none
_refine_ls_goodness_of_fit_ref 1.043
_refine_ls_hydrogen_treatment constr
_refine_ls_matrix_type full
_refine_ls_number_parameters 406
_refine_ls_number_reflns 7671
_refine_ls_number_restraints 1
_refine_ls_restrained_S_all 1.043
_refine_ls_R_factor_all 0.0421
_refine_ls_R_factor_gt 0.0378
_refine_ls_shift/su_max 0.000
_refine_ls_shift/su_mean 0.000
_refine_ls_structure_factor_coef Fsqd
_refine_ls_weighting_details 'w=1/[\s^2^(Fo^2^)+(0.0494P)^2^+0.4162P] where P=(Fo^2^+2Fc^2^)/3'
_refine_ls_weighting_scheme calc
_refine_ls_wR_factor_gt 0.0900
_refine_ls_wR_factor_ref 0.0922
_reflns_Friedel_coverage 0.920
_reflns_Friedel_fraction_full 0.997
_reflns_Friedel_fraction_max 0.998
_reflns_number_gt 7081
_reflns_number_total 7671
_reflns_threshold_expression 'I > 2\s(I)'
_cod_data_source_file c8dt04738c2.cif
_cod_data_source_block felix138
_cod_depositor_comments 'Adding full bibliography for 7048821--7048822.cif.'
_cod_database_code 7048822
_shelx_space_group_comment
;
The symmetry employed for this shelxl refinement is uniquely defined
by the following loop, which should always be used as a source of
symmetry information in preference to the above space-group names.
They are only intended as comments.
;
_shelxl_version_number 2014-3

loop_
_space_group_symop_operation_xyz
'x, y, z'
'-x, -y, z+1/2'
'x+1/2, -y+1/2, z'
'-x+1/2, y+1/2, z+1/2'

loop_
_atom_site_label
_atom_site_type_symbol
_atom_site_fract_x
_atom_site_fract_y
_atom_site_fract_z
_atom_site_U_iso_or_equiv
_atom_site_adp_type
_atom_site_occupancy
_atom_site_site_symmetry_order
_atom_site_calc_flag
_atom_site_refinement_flags_posn
_atom_site_refinement_flags_adp
C1 C 0.6583(3) 0.29055(11) 0.46009(19) 0.0353(5) Uani 1 1 d . .
H1 H 0.7490 0.2837 0.4474 0.042 Uiso 1 1 calc R U
C2 C 0.6397(3) 0.30408(11) 0.5668(2) 0.0363(5) Uani 1 1 d . .
H2A H 0.6725 0.2725 0.6061 0.044 Uiso 1 1 calc R U
H2B H 0.5492 0.3078 0.5804 0.044 Uiso 1 1 calc R U
C3 C 0.7063(3) 0.35883(11) 0.5953(2) 0.0355(5) Uani 1 1 d . .
H3 H 0.7980 0.3543 0.5841 0.043 Uiso 1 1 calc R U
C4 C 0.6581(3) 0.40767(11) 0.5345(2) 0.0384(6) Uani 1 1 d . .
H4A H 0.7032 0.4427 0.5522 0.046 Uiso 1 1 calc R U
H4B H 0.5682 0.4136 0.5477 0.046 Uiso 1 1 calc R U
C5 C 0.6768(2) 0.39571(11) 0.4272(2) 0.0363(5) Uani 1 1 d . .
H5 H 0.7682 0.3930 0.4131 0.044 Uiso 1 1 calc R U
C6 C 0.6128(3) 0.34033(11) 0.3981(2) 0.0377(6) Uani 1 1 d . .
H6A H 0.6307 0.3323 0.3295 0.045 Uiso 1 1 calc R U
H6B H 0.5212 0.3444 0.4054 0.045 Uiso 1 1 calc R U
P1 P 0.56770(6) 0.22659(3) 0.42674(6) 0.03739(16) Uani 1 1 d . .
C11 C 0.6305(3) 0.20962(12) 0.3067(2) 0.0438(7) Uani 1 1 d . .
C12 C 0.7561(3) 0.19660(15) 0.2914(2) 0.0508(7) Uani 1 1 d . .
H12 H 0.8134 0.1992 0.3434 0.061 Uiso 1 1 calc R U
C13 C 0.7985(4) 0.17992(16) 0.2014(3) 0.0636(10) Uani 1 1 d . .
H13 H 0.8842 0.1709 0.1923 0.076 Uiso 1 1 calc R U
C14 C 0.7166(5) 0.17644(18) 0.1256(3) 0.0710(12) Uani 1 1 d . .
H14 H 0.7453 0.1645 0.0642 0.085 Uiso 1 1 calc R U
C15 C 0.5936(5) 0.19027(18) 0.1388(3) 0.0730(12) Uani 1 1 d . .
H15 H 0.5376 0.1888 0.0858 0.088 Uiso 1 1 calc R U
C16 C 0.5494(4) 0.20653(14) 0.2289(3) 0.0570(8) Uani 1 1 d . .
H16 H 0.4636 0.2155 0.2372 0.068 Uiso 1 1 calc R U
C21 C 0.6421(3) 0.16960(11) 0.4962(2) 0.0363(5) Uani 1 1 d . .
C22 C 0.5784(3) 0.11852(12) 0.4963(2) 0.0421(6) Uani 1 1 d . .
H22 H 0.5007 0.1156 0.4636 0.051 Uiso 1 1 calc R U
C23 C 0.6262(4) 0.07195(13) 0.5430(2) 0.0511(8) Uani 1 1 d . .
H23 H 0.5828 0.0370 0.5402 0.061 Uiso 1 1 calc R U
C24 C 0.7367(3) 0.07573(13) 0.5938(2) 0.0513(7) Uani 1 1 d . .
H24 H 0.7688 0.0438 0.6270 0.062 Uiso 1 1 calc R U
C25 C 0.7999(3) 0.12658(13) 0.5959(3) 0.0477(7) Uani 1 1 d . .
H25 H 0.8750 0.1299 0.6319 0.057 Uiso 1 1 calc R U
C26 C 0.7544(3) 0.17286(12) 0.5457(2) 0.0423(6) Uani 1 1 d . .
H26 H 0.8006 0.2071 0.5452 0.051 Uiso 1 1 calc R U
P2 P 0.67856(6) 0.37226(3) 0.72537(5) 0.03663(15) Uani 1 1 d . .
C31 C 0.7825(3) 0.32101(12) 0.7840(2) 0.0392(6) Uani 1 1 d . .
C32 C 0.8855(3) 0.29421(15) 0.7440(2) 0.0534(8) Uani 1 1 d . .
H32 H 0.9062 0.3012 0.6786 0.064 Uiso 1 1 calc R U
C33 C 0.9581(4) 0.25781(17) 0.7968(3) 0.0645(10) Uani 1 1 d . .
H33 H 1.0277 0.2398 0.7676 0.077 Uiso 1 1 calc R U
C34 C 0.9302(4) 0.24730(16) 0.8920(3) 0.0604(9) Uani 1 1 d . .
H34 H 0.9808 0.2222 0.9284 0.072 Uiso 1 1 calc R U
C35 C 0.8297(4) 0.27305(16) 0.9341(3) 0.0593(8) Uani 1 1 d . .
H35 H 0.8107 0.2663 0.9999 0.071 Uiso 1 1 calc R U
C36 C 0.7558(3) 0.30917(14) 0.8798(2) 0.0472(7) Uani 1 1 d . .
H36 H 0.6850 0.3263 0.9090 0.057 Uiso 1 1 calc R U
C41 C 0.7655(3) 0.43823(12) 0.74403(19) 0.0389(6) Uani 1 1 d . .
C42 C 0.8859(3) 0.44728(15) 0.7108(3) 0.0571(9) Uani 1 1 d . .
H42 H 0.9300 0.4175 0.6801 0.069 Uiso 1 1 calc R U
C43 C 0.9424(4) 0.49928(16) 0.7219(3) 0.0671(10) Uani 1 1 d . .
H43 H 1.0245 0.5052 0.6978 0.081 Uiso 1 1 calc R U
C44 C 0.8806(4) 0.54270(15) 0.7677(3) 0.0586(9) Uani 1 1 d . .
H44 H 0.9189 0.5787 0.7741 0.070 Uiso 1 1 calc R U
C45 C 0.7637(4) 0.53344(15) 0.8037(3) 0.0587(9) Uani 1 1 d . .
H45 H 0.7217 0.5627 0.8374 0.070 Uiso 1 1 calc R U
C46 C 0.7063(3) 0.48189(13) 0.7914(2) 0.0474(7) Uani 1 1 d . .
H46 H 0.6244 0.4763 0.8161 0.057 Uiso 1 1 calc R U
P3 P 0.60896(7) 0.45551(3) 0.35824(5) 0.03801(16) Uani 1 1 d . .
C51 C 0.7212(3) 0.51352(12) 0.3782(2) 0.0403(6) Uani 1 1 d . .
C52 C 0.8393(3) 0.50794(14) 0.4185(3) 0.0581(8) Uani 1 1 d . .
H52 H 0.8663 0.4721 0.4410 0.070 Uiso 1 1 calc R U
C53 C 0.9181(4) 0.55413(16) 0.4263(3) 0.0668(10) Uani 1 1 d . .
H53 H 0.9985 0.5494 0.4542 0.080 Uiso 1 1 calc R U
C54 C 0.8824(4) 0.60626(15) 0.3947(3) 0.0601(9) Uani 1 1 d . .
H54 H 0.9376 0.6376 0.3995 0.072 Uiso 1 1 calc R U
C55 C 0.7648(4) 0.61265(13) 0.3557(3) 0.0632(9) Uani 1 1 d . .
H55 H 0.7383 0.6487 0.3336 0.076 Uiso 1 1 calc R U
C56 C 0.6851(3) 0.56688(13) 0.3488(3) 0.0520(7) Uani 1 1 d . .
H56 H 0.6036 0.5722 0.3232 0.062 Uiso 1 1 calc R U
C61 C 0.6498(3) 0.43765(11) 0.2336(2) 0.0418(6) Uani 1 1 d . .
C62 C 0.5617(4) 0.44680(16) 0.1621(3) 0.0573(8) Uani 1 1 d . .
H62 H 0.4797 0.4584 0.1794 0.069 Uiso 1 1 calc R U
C63 C 0.5912(5) 0.43935(19) 0.0656(3) 0.0781(13) Uani 1 1 d . .
H63 H 0.5299 0.4460 0.0175 0.094 Uiso 1 1 calc R U
C64 C 0.7095(6) 0.42223(17) 0.0400(3) 0.0747(13) Uani 1 1 d . .
H64 H 0.7308 0.4184 -0.0260 0.090 Uiso 1 1 calc R U
C65 C 0.7962(4) 0.41079(16) 0.1095(3) 0.0668(10) Uani 1 1 d . .
H65 H 0.8766 0.3973 0.0917 0.080 Uiso 1 1 calc R U
C66 C 0.7675(3) 0.41879(14) 0.2055(3) 0.0524(7) Uani 1 1 d . .
H66 H 0.8290 0.4113 0.2531 0.063 Uiso 1 1 calc R U

loop_
_atom_site_aniso_label
_atom_site_aniso_U_11
_atom_site_aniso_U_22
_atom_site_aniso_U_33
_atom_site_aniso_U_23
_atom_site_aniso_U_13
_atom_site_aniso_U_12
C1 0.0364(13) 0.0323(12) 0.0373(13) 0.0012(10) -0.0023(10) -0.0002(11)
C2 0.0408(13) 0.0312(12) 0.0369(13) 0.0026(10) -0.0016(11) -0.0008(11)
C3 0.0378(13) 0.0328(12) 0.0359(13) 0.0009(10) -0.0004(11) -0.0018(11)
C4 0.0453(15) 0.0318(12) 0.0381(14) -0.0001(10) -0.0023(12) -0.0019(11)
C5 0.0366(12) 0.0341(12) 0.0381(13) 0.0020(11) -0.0018(12) -0.0020(10)
C6 0.0406(14) 0.0355(13) 0.0370(13) 0.0027(10) -0.0063(11) -0.0021(11)
P1 0.0357(3) 0.0324(3) 0.0440(4) -0.0004(3) -0.0053(3) -0.0013(3)
C11 0.0543(17) 0.0323(13) 0.0448(16) 0.0010(11) -0.0118(13) -0.0056(12)
C12 0.0533(18) 0.0583(19) 0.0408(15) -0.0070(14) 0.0004(14) -0.0067(15)
C13 0.074(2) 0.064(2) 0.052(2) -0.0073(16) 0.0147(18) -0.0150(19)
C14 0.110(4) 0.065(2) 0.0386(17) -0.0027(16) 0.005(2) -0.023(2)
C15 0.109(4) 0.069(2) 0.0418(18) -0.0009(16) -0.026(2) -0.012(2)
C16 0.070(2) 0.0504(17) 0.0501(17) 0.0024(15) -0.0219(18) -0.0023(16)
C21 0.0393(13) 0.0336(12) 0.0361(13) -0.0010(10) 0.0037(11) -0.0015(11)
C22 0.0470(15) 0.0377(14) 0.0418(14) -0.0012(12) -0.0016(12) -0.0091(12)
C23 0.069(2) 0.0332(14) 0.0508(17) 0.0036(13) -0.0020(15) -0.0080(14)
C24 0.066(2) 0.0396(15) 0.0482(17) 0.0099(13) 0.0014(15) 0.0047(14)
C25 0.0464(15) 0.0445(15) 0.0523(17) 0.0064(13) -0.0030(14) 0.0031(13)
C26 0.0394(14) 0.0372(13) 0.0503(16) 0.0062(12) -0.0011(12) -0.0021(11)
P2 0.0385(3) 0.0363(3) 0.0351(3) 0.0000(3) 0.0014(3) 0.0006(3)
C31 0.0461(15) 0.0358(13) 0.0356(13) -0.0019(11) -0.0017(12) -0.0016(11)
C32 0.063(2) 0.0615(19) 0.0356(15) -0.0021(13) -0.0011(14) 0.0203(16)
C33 0.076(2) 0.062(2) 0.0558(19) -0.0032(17) -0.0126(18) 0.0280(19)
C34 0.074(2) 0.0484(17) 0.059(2) 0.0082(15) -0.0187(17) 0.0090(17)
C35 0.071(2) 0.0615(19) 0.0455(17) 0.0159(15) -0.0098(17) -0.0074(18)
C36 0.0504(17) 0.0494(16) 0.0417(16) 0.0041(12) -0.0012(13) -0.0057(13)
C41 0.0453(15) 0.0398(13) 0.0317(14) -0.0002(10) -0.0001(11) 0.0036(12)
C42 0.0512(18) 0.0523(18) 0.068(2) -0.0227(17) 0.0126(16) -0.0083(14)
C43 0.064(2) 0.063(2) 0.074(2) -0.024(2) 0.014(2) -0.0237(17)
C44 0.071(2) 0.0446(17) 0.060(2) -0.0082(15) -0.0057(18) -0.0113(16)
C45 0.064(2) 0.0403(16) 0.072(2) -0.0106(15) -0.0052(18) 0.0054(15)
C46 0.0485(16) 0.0412(15) 0.0526(17) -0.0030(13) 0.0024(14) 0.0065(13)
P3 0.0386(3) 0.0360(3) 0.0394(3) 0.0050(3) -0.0031(3) 0.0015(3)
C51 0.0476(14) 0.0354(13) 0.0379(14) 0.0009(11) 0.0013(12) 0.0018(12)
C52 0.0579(18) 0.0410(15) 0.076(2) 0.0103(16) -0.0170(18) -0.0068(14)
C53 0.067(2) 0.0547(19) 0.079(3) 0.008(2) -0.017(2) -0.0187(17)
C54 0.088(3) 0.0437(16) 0.0491(17) -0.0039(14) 0.0034(18) -0.0191(18)
C55 0.098(3) 0.0320(14) 0.060(2) 0.0019(15) -0.003(2) -0.0004(16)
C56 0.0631(19) 0.0388(15) 0.0543(18) 0.0027(14) -0.0023(16) 0.0042(14)
C61 0.0496(15) 0.0348(12) 0.0412(14) 0.0049(11) -0.0037(13) -0.0050(11)
C62 0.064(2) 0.061(2) 0.0471(17) 0.0010(15) -0.0128(16) 0.0021(17)
C63 0.112(4) 0.073(3) 0.049(2) 0.0001(19) -0.026(2) -0.002(3)
C64 0.126(4) 0.058(2) 0.0400(18) -0.0042(16) 0.008(2) -0.003(2)
C65 0.086(3) 0.056(2) 0.058(2) 0.0000(17) 0.021(2) -0.001(2)
C66 0.0546(18) 0.0529(18) 0.0497(18) 0.0041(14) 0.0060(14) -0.0004(14)

loop_
_atom_type_symbol
_atom_type_description
_atom_type_scat_dispersion_real
_atom_type_scat_dispersion_imag
_atom_type_scat_source
C C 0.0033 0.0016 'International Tables Vol C Tables 4.2.6.8 and 6.1.1.4'
H H 0.0000 0.0000 'International Tables Vol C Tables 4.2.6.8 and 6.1.1.4'
P P 0.1023 0.0942 'International Tables Vol C Tables 4.2.6.8 and 6.1.1.4'

loop_
_geom_angle_atom_site_label_1
_geom_angle_atom_site_label_2
_geom_angle_atom_site_label_3
_geom_angle
C2 C1 C6 109.9(2)
C2 C1 P1 110.16(18)
C6 C1 P1 108.65(18)
C1 C2 C3 111.5(2)
C4 C3 C2 110.0(2)
C4 C3 P2 110.83(18)
C2 C3 P2 108.77(18)
C3 C4 C5 110.9(2)
C4 C5 C6 110.9(2)
C4 C5 P3 108.10(18)
C6 C5 P3 109.96(18)
C5 C6 C1 111.5(2)
C21 P1 C11 99.05(13)
C21 P1 C1 103.96(12)
C11 P1 C1 102.31(13)
C16 C11 C12 118.2(3)
C16 C11 P1 119.2(3)
C12 C11 P1 122.5(2)
C13 C12 C11 121.0(3)
C14 C13 C12 119.9(4)
C15 C14 C13 119.8(4)
C14 C15 C16 120.8(4)
C11 C16 C15 120.2(4)
C26 C21 C22 118.3(3)
C26 C21 P1 126.5(2)
C22 C21 P1 115.3(2)
C23 C22 C21 121.0(3)
C22 C23 C24 120.5(3)
C23 C24 C25 119.1(3)
C24 C25 C26 120.4(3)
C25 C26 C21 120.6(3)
C31 P2 C41 101.10(13)
C31 P2 C3 102.78(13)
C41 P2 C3 101.65(12)
C32 C31 C36 117.0(3)
C32 C31 P2 127.3(2)
C36 C31 P2 115.7(2)
C33 C32 C31 121.6(3)
C32 C33 C34 120.2(4)
C35 C34 C33 120.0(3)
C34 C35 C36 119.4(3)
C35 C36 C31 121.8(3)
C46 C41 C42 118.1(3)
C46 C41 P2 118.1(2)
C42 C41 P2 123.8(2)
C43 C42 C41 120.5(3)
C44 C43 C42 120.5(3)
C45 C44 C43 119.3(3)
C44 C45 C46 120.4(3)
C45 C46 C41 121.2(3)
C61 P3 C51 99.08(13)
C61 P3 C5 102.60(13)
C51 P3 C5 103.63(12)
C56 C51 C52 117.4(3)
C56 C51 P3 116.9(2)
C52 C51 P3 125.6(2)
C53 C52 C51 120.7(3)
C54 C53 C52 121.2(4)
C53 C54 C55 118.8(3)
C54 C55 C56 120.3(3)
C55 C56 C51 121.5(3)
C62 C61 C66 117.7(3)
C62 C61 P3 118.5(3)
C66 C61 P3 123.6(2)
C61 C62 C63 121.1(4)
C64 C63 C62 119.7(4)
C65 C64 C63 120.1(4)
C64 C65 C66 120.2(4)
C65 C66 C61 121.1(4)

loop_
_geom_bond_atom_site_label_1
_geom_bond_atom_site_label_2
_geom_bond_distance
C1 C2 1.530(4)
C1 C6 1.539(4)
C1 P1 1.857(3)
C2 C3 1.531(4)
C3 C4 1.522(4)
C3 P2 1.859(3)
C4 C5 1.530(4)
C5 C6 1.533(4)
C5 P3 1.857(3)
P1 C21 1.840(3)
P1 C11 1.843(3)
C11 C16 1.387(4)
C11 C12 1.395(5)
C12 C13 1.387(5)
C13 C14 1.372(6)
C14 C15 1.369(7)
C15 C16 1.393(6)
C21 C26 1.387(4)
C21 C22 1.388(4)
C22 C23 1.378(4)
C23 C24 1.380(5)
C24 C25 1.381(5)
C25 C26 1.387(4)
P2 C31 1.836(3)
P2 C41 1.836(3)
C31 C32 1.387(4)
C31 C36 1.391(4)
C32 C33 1.372(5)
C33 C34 1.380(5)
C34 C35 1.367(6)
C35 C36 1.388(5)
C41 C46 1.380(4)
C41 C42 1.385(4)
C42 C43 1.380(5)
C43 C44 1.378(5)
C44 C45 1.365(6)
C45 C46 1.377(5)
P3 C61 1.836(3)
P3 C51 1.846(3)
C51 C56 1.383(4)
C51 C52 1.389(4)
C52 C53 1.385(5)
C53 C54 1.365(6)
C54 C55 1.379(6)
C55 C56 1.382(5)
C61 C62 1.387(4)
C61 C66 1.392(5)
C62 C63 1.388(6)
C63 C64 1.376(7)
C64 C65 1.366(7)
C65 C66 1.382(5)
